data_2236846
loop_
_publ_author_name
'Von Eschwege, Karel G.'
'Swarts, Jannie C.'
'Aquino, Manuel A. S.'
'Cameron, T. Stanley'

_publ_section_title
;
 (1,5-Diphenylthiocarbazonato-\k<i>S</i>)trimethyltin(IV)
;
_journal_issue 12
_journal_name_full 'Acta Crystallographica Section E'
_journal_page_first m1518
_journal_paper_doi 10.1107/S1600536812047216
_journal_volume 68
_journal_year 2012
_chemical_formula_iupac '[Sn (C13 H11 N4 S) (C H3)3]'
_chemical_formula_moiety 'C16 H20 N4 S Sn '
_chemical_formula_sum 'C16 H20 N4 S Sn'
_chemical_formula_weight 419.11
_chemical_name_systematic
;
(1,5-Diphenylthiocarbazonato-\k<i>S</i>)trimethyltin(IV)
;
_space_group_IT_number 14
_symmetry_cell_setting monoclinic
_symmetry_space_group_name_Hall '-P 2yn'
_symmetry_space_group_name_H-M 'P 1 21/n 1'
_cell_angle_alpha 90.0000
_cell_angle_beta 101.0116(11)
_cell_angle_gamma 90.0000
_cell_formula_units_Z 4
_cell_length_a 11.1058(4)
_cell_length_b 7.2672(3)
_cell_length_c 22.5024(9)
_cell_measurement_reflns_used 16795
_cell_measurement_temperature 223.1
_cell_measurement_theta_max 27.6
_cell_measurement_theta_min 3.0
_cell_volume 1782.69(12)
_computing_cell_refinement 'PROCESS-AUTO (Rigaku, 1998)'
_computing_data_collection 'PROCESS-AUTO (Rigaku, 1998)'
_computing_data_reduction 'CrystalStructure (Rigaku/MSC, 2002)'
_computing_molecular_graphics 'CrystalStructure (Rigaku/MSC, 2002)'
_computing_publication_material 'CrystalStructure (Rigaku/MSC, 2002)'
_computing_structure_refinement 'CRYSTALS (Watkin <i>et al.</i>, 1999)'
_computing_structure_solution 'SHELXS97 (Sheldrick, 2008)'
_diffrn_ambient_temperature 223.1
_diffrn_detector_area_resol_mean 6.85
_diffrn_measured_fraction_theta_full 0.999
_diffrn_measured_fraction_theta_max 0.999
_diffrn_measurement_device_type 'Rigaku SCXmini'
_diffrn_measurement_method \w
_diffrn_radiation_type 'Mo K\a'
_diffrn_radiation_wavelength 0.71075
_diffrn_reflns_av_R_equivalents 0.023
_diffrn_reflns_limit_h_max 14
_diffrn_reflns_limit_h_min -14
_diffrn_reflns_limit_k_max 9
_diffrn_reflns_limit_k_min -9
_diffrn_reflns_limit_l_max 28
_diffrn_reflns_limit_l_min -29
_diffrn_reflns_number 17952
_diffrn_reflns_theta_full 27.48
_diffrn_reflns_theta_max 27.48
_exptl_absorpt_coefficient_mu 1.552
_exptl_absorpt_correction_T_max 0.886
_exptl_absorpt_correction_T_min 0.751
_exptl_absorpt_correction_type multi-scan
_exptl_absorpt_process_details '(<i>REQAB</i>; Jacobson, 1998)'
_exptl_crystal_colour orange
_exptl_crystal_density_diffrn 1.561
_exptl_crystal_density_method 'not measured'
_exptl_crystal_description needle
_exptl_crystal_F_000 840.00
_exptl_crystal_size_max 0.20
_exptl_crystal_size_mid 0.19
_exptl_crystal_size_min 0.08
_refine_diff_density_max 0.32
_refine_diff_density_min -0.36
_refine_ls_goodness_of_fit_ref 1.071
_refine_ls_hydrogen_treatment mixed
_refine_ls_number_parameters 223
_refine_ls_number_reflns 3344
_refine_ls_R_factor_gt 0.0271
_refine_ls_shift/su_max 0.0000
_refine_ls_structure_factor_coef F
_refine_ls_weighting_details
;
    Chebychev polynomial with 3 parameters (Carruthers & Watkin, 1979)
    3.3785    -1.5365    2.4749
;
_refine_ls_weighting_scheme calc
_refine_ls_wR_factor_ref 0.0272
_reflns_number_gt 3344
_reflns_number_total 4092
_reflns_threshold_expression F^2^>2.0\s(F^2^)
_cod_data_source_file cv5361.cif
_cod_data_source_block I
_cod_original_formula_sum 'C16 H20 N4 S Sn '
_cod_database_code 2236846
_cod_database_fobs_code 2236846

loop_
_symmetry_equiv_pos_site_id
_symmetry_equiv_pos_as_xyz
1 +X,+Y,+Z
2 1/2-X,1/2+Y,1/2-Z
3 -X,-Y,-Z
4 1/2+X,1/2-Y,1/2+Z

loop_
_atom_site_type_symbol
_atom_site_label
_atom_site_fract_x
_atom_site_fract_y
_atom_site_fract_z
_atom_site_U_iso_or_equiv
_atom_site_adp_type
_atom_site_calc_flag
_atom_site_refinement_flags
_atom_site_occupancy
_atom_site_symmetry_multiplicity
Sn Sn1 0.584750(10) 0.72516(2) 0.103690(10) 0.03181(4) Uani d . 1.00 1
S S2 0.48283(6) 0.42282(9) 0.08476(3) 0.03382(14) Uani d . 1.00 1
N N1 0.54036(19) 0.2246(3) 0.18902(10) 0.0345(5) Uani d . 1.00 1
N N2 0.4294(2) 0.2702(3) 0.19760(10) 0.0376(5) Uani d . 1.00 1
N N3 0.69296(19) 0.2259(3) 0.13655(9) 0.0342(5) Uani d . 1.00 1
N N4 0.73146(18) 0.2866(3) 0.09132(9) 0.0327(4) Uani d . 1.00 1
C C1 0.6418(3) 0.7378(5) 0.19937(13) 0.0556(9) Uani d . 1.00 1
C C2 0.7339(2) 0.7446(3) 0.05745(14) 0.0432(7) Uani d . 1.00 1
C C3 0.4335(2) 0.8952(3) 0.06533(13) 0.0433(7) Uani d . 1.00 1
C C4 0.5753(2) 0.2867(3) 0.14066(11) 0.0313(5) Uani d . 1.00 1
C C5 0.3905(2) 0.2214(3) 0.25098(10) 0.0288(5) Uani d . 1.00 1
C C6 0.2710(2) 0.2653(3) 0.25609(11) 0.0331(5) Uani d . 1.00 1
C C7 0.2291(2) 0.2216(3) 0.30840(12) 0.0371(6) Uani d . 1.00 1
C C8 0.3056(2) 0.1336(4) 0.35559(11) 0.0392(6) Uani d . 1.00 1
C C9 0.4242(2) 0.0906(3) 0.35032(11) 0.0372(6) Uani d . 1.00 1
C C10 0.4679(2) 0.1334(3) 0.29838(11) 0.0342(6) Uani d . 1.00 1
C C11 0.8525(2) 0.2291(3) 0.08796(11) 0.0312(5) Uani d . 1.00 1
C C12 0.8917(2) 0.2776(3) 0.03507(11) 0.0367(6) Uani d . 1.00 1
C C13 1.0091(2) 0.2330(4) 0.02757(13) 0.0456(7) Uani d . 1.00 1
C C14 1.0872(2) 0.1392(4) 0.07256(15) 0.0476(8) Uani d . 1.00 1
C C15 1.0482(2) 0.0905(4) 0.12533(14) 0.0447(7) Uani d . 1.00 1
C C16 0.9316(2) 0.1346(3) 0.13339(12) 0.0372(6) Uani d . 1.00 1
H H1 0.6600 0.8589 0.2110 0.067 Uiso c R 1.00 1
H H2 0.5792 0.6946 0.2178 0.067 Uiso c R 1.00 1
H H3 0.7113 0.6652 0.2111 0.067 Uiso c R 1.00 1
H H4 0.7433 0.8663 0.0463 0.052 Uiso c R 1.00 1
H H5 0.8054 0.7050 0.0828 0.052 Uiso c R 1.00 1
H H6 0.7185 0.6712 0.0230 0.052 Uiso c R 1.00 1
H H7 0.3781 0.9004 0.0915 0.052 Uiso c R 1.00 1
H H8 0.4615 1.0131 0.0594 0.052 Uiso c R 1.00 1
H H9 0.3949 0.8462 0.0284 0.052 Uiso c R 1.00 1
H H10 0.2194 0.3239 0.2243 0.040 Uiso c R 1.00 1
H H11 0.1493 0.2516 0.3119 0.044 Uiso c R 1.00 1
H H12 0.2772 0.1034 0.3907 0.047 Uiso c R 1.00 1
H H13 0.4755 0.0319 0.3822 0.045 Uiso c R 1.00 1
H H14 0.5479 0.1037 0.2952 0.041 Uiso c R 1.00 1
H H15 0.8391 0.3401 0.0046 0.044 Uiso c R 1.00 1
H H16 1.0354 0.2663 -0.0078 0.055 Uiso c R 1.00 1
H H17 1.1659 0.1088 0.0674 0.057 Uiso c R 1.00 1
H H18 1.1011 0.0275 0.1556 0.054 Uiso c R 1.00 1
H H19 0.9058 0.1015 0.1689 0.045 Uiso c R 1.00 1
H H20 0.386(3) 0.335(4) 0.1727(14) 0.048(9) Uiso d . 1.00 1

loop_
_atom_site_aniso_label
_atom_site_aniso_U_11
_atom_site_aniso_U_22
_atom_site_aniso_U_33
_atom_site_aniso_U_12
_atom_site_aniso_U_13
_atom_site_aniso_U_23
Sn1 0.02999(9) 0.03258(9) 0.03273(9) 0.00214(7) 0.00567(6) 0.00547(7)
S2 0.0313(2) 0.0345(3) 0.0352(3) -0.0008(2) 0.0050(2) 0.0076(2)
N1 0.0357(10) 0.0341(10) 0.0367(10) 0.0043(8) 0.0142(8) 0.0069(8)
N2 0.0350(10) 0.0453(12) 0.0352(10) 0.0091(9) 0.0133(8) 0.0130(9)
N3 0.0337(9) 0.0347(10) 0.0360(10) 0.0022(8) 0.0112(8) 0.0070(8)
N4 0.0312(9) 0.0357(10) 0.0319(9) -0.0010(8) 0.0075(7) 0.0026(8)
C1 0.0575(18) 0.067(2) 0.0384(14) 0.0051(15) -0.0006(12) -0.0010(14)
C2 0.0373(12) 0.0429(16) 0.0514(15) -0.0042(10) 0.0133(11) 0.0021(11)
C3 0.0409(14) 0.0390(14) 0.0482(15) 0.0051(11) 0.0044(12) 0.0079(11)
C4 0.0313(11) 0.0298(10) 0.0343(11) 0.0013(9) 0.0102(9) 0.0046(9)
C5 0.0316(10) 0.0256(10) 0.0308(10) -0.0018(9) 0.0096(8) 0.0020(8)
C6 0.0315(11) 0.0331(12) 0.0348(11) 0.0006(9) 0.0068(9) 0.0012(9)
C7 0.0305(11) 0.0404(12) 0.0432(12) -0.0035(10) 0.0144(9) -0.0032(11)
C8 0.0439(14) 0.0459(15) 0.0302(12) -0.0090(11) 0.0134(10) -0.0007(10)
C9 0.0442(14) 0.0370(13) 0.0284(11) -0.0020(10) 0.0020(10) 0.0046(9)
C10 0.0301(11) 0.0350(12) 0.0376(12) 0.0017(9) 0.0070(9) 0.0033(10)
C11 0.0339(11) 0.0290(11) 0.0313(10) -0.0021(9) 0.0077(8) -0.0034(9)
C12 0.0381(12) 0.0432(13) 0.0306(11) -0.0008(11) 0.0108(9) -0.0017(10)
C13 0.0467(14) 0.0540(17) 0.0416(13) -0.0017(13) 0.0221(11) -0.0056(12)
C14 0.0363(14) 0.0462(16) 0.0628(18) 0.0056(11) 0.0159(12) -0.0108(14)
C15 0.0404(14) 0.0387(14) 0.0528(16) 0.0080(11) 0.0036(12) 0.0023(12)
C16 0.0411(13) 0.0363(13) 0.0346(12) 0.0017(10) 0.0080(10) 0.0049(10)

loop_
_atom_type_symbol
_atom_type_description
_atom_type_scat_dispersion_real
_atom_type_scat_dispersion_imag
_atom_type_scat_source
Sn Sn -0.654 1.425
;
International Tables for Crystallography
(1992, Vol. C, Tables 4.2.6.8 and 6.1.1.4)
;
C C 0.003 0.002
;
International Tables for Crystallography
(1992, Vol. C, Tables 4.2.6.8 and 6.1.1.4)
;
H H 0.000 0.000
;
International Tables for Crystallography
(1992, Vol. C, Table 6.1.1.4)
;
S S 0.125 0.123
;
International Tables for Crystallography
(1992, Vol. C, Tables 4.2.6.8 and 6.1.1.4)
;
N N 0.006 0.003
;
International Tables for Crystallography
(1992, Vol. C, Tables 4.2.6.8 and 6.1.1.4)
;

loop_
_geom_angle_atom_site_label_1
_geom_angle_atom_site_label_2
_geom_angle_atom_site_label_3
_geom_angle
_geom_angle_publ_flag
S2 Sn1 C1 104.53(9) no
S2 Sn1 C2 110.46(7) no
S2 Sn1 C3 98.40(7) no
C1 Sn1 C2 112.56(12) no
C1 Sn1 C3 116.40(12) no
C2 Sn1 C3 113.04(11) no
Sn1 S2 C4 100.97(8) no
N2 N1 C4 117.9(2) no
N1 N2 C5 120.7(2) no
N4 N3 C4 114.15(19) no
N3 N4 C11 114.26(19) no
S2 C4 N1 124.29(18) no
S2 C4 N3 123.56(18) no
N1 C4 N3 112.1(2) no
N2 C5 C6 118.0(2) no
N2 C5 C10 121.9(2) no
C6 C5 C10 120.1(2) no
C5 C6 C7 120.0(2) no
C6 C7 C8 120.2(2) no
C7 C8 C9 119.6(2) no
C8 C9 C10 121.1(2) no
C5 C10 C9 119.1(2) no
N4 C11 C12 115.2(2) no
N4 C11 C16 125.1(2) no
C12 C11 C16 119.7(2) no
C11 C12 C13 120.1(2) no
C12 C13 C14 120.0(2) no
C13 C14 C15 120.0(2) no
C14 C15 C16 120.5(2) no
C11 C16 C15 119.6(2) no
N1 N2 H20 119(2) no
C5 N2 H20 120(2) no
Sn1 C1 H1 109.5 no
Sn1 C1 H2 109.5 no
Sn1 C1 H3 109.5 no
H1 C1 H2 109.5 no
H1 C1 H3 109.5 no
H2 C1 H3 109.5 no
Sn1 C2 H4 109.5 no
Sn1 C2 H5 109.5 no
Sn1 C2 H6 109.5 no
H4 C2 H5 109.5 no
H4 C2 H6 109.5 no
H5 C2 H6 109.5 no
Sn1 C3 H7 109.5 no
Sn1 C3 H8 109.5 no
Sn1 C3 H9 109.5 no
H7 C3 H8 109.5 no
H7 C3 H9 109.5 no
H8 C3 H9 109.5 no
C5 C6 H10 120.0 no
C7 C6 H10 120.0 no
C6 C7 H11 119.9 no
C8 C7 H11 119.9 no
C7 C8 H12 120.2 no
C9 C8 H12 120.2 no
C8 C9 H13 119.5 no
C10 C9 H13 119.5 no
C5 C10 H14 120.5 no
C9 C10 H14 120.5 no
C11 C12 H15 119.9 no
C13 C12 H15 119.9 no
C12 C13 H16 120.0 no
C14 C13 H16 120.0 no
C13 C14 H17 120.0 no
C15 C14 H17 120.0 no
C14 C15 H18 119.7 no
C16 C15 H18 119.7 no
C11 C16 H19 120.2 no
C15 C16 H19 120.2 no

loop_
_geom_bond_atom_site_label_1
_geom_bond_atom_site_label_2
_geom_bond_distance
_geom_bond_publ_flag
Sn1 S2 2.4710(6) no
Sn1 C1 2.127(2) no
Sn1 C2 2.123(3) no
Sn1 C3 2.130(2) no
S2 C4 1.766(2) no
N1 N2 1.325(3) no
N1 C4 1.304(3) no
N2 C5 1.398(3) no
N3 N4 1.257(3) no
N3 C4 1.400(3) no
N4 C11 1.423(3) no
C5 C6 1.391(3) no
C5 C10 1.391(3) no
C6 C7 1.383(3) no
C7 C8 1.383(3) no
C8 C9 1.381(4) no
C9 C10 1.384(3) no
C11 C12 1.389(3) no
C11 C16 1.395(3) no
C12 C13 1.385(4) no
C13 C14 1.380(4) no
C14 C15 1.385(4) no
C15 C16 1.380(4) no
N2 H20 0.82(3) no
C1 H1 0.930 no
C1 H2 0.930 no
C1 H3 0.930 no
C2 H4 0.930 no
C2 H5 0.930 no
C2 H6 0.930 no
C3 H7 0.930 no
C3 H8 0.930 no
C3 H9 0.930 no
C6 H10 0.930 no
C7 H11 0.930 no
C8 H12 0.930 no
C9 H13 0.930 no
C10 H14 0.930 no
C12 H15 0.930 no
C13 H16 0.930 no
C14 H17 0.930 no
C15 H18 0.930 no
C16 H19 0.930 no

loop_
_geom_contact_atom_site_label_1
_geom_contact_atom_site_label_2
_geom_contact_distance
_geom_contact_site_symmetry_2
C3 C4 3.526(3) 1_565
C4 C3 3.526(3) 1_545
C13 C13 3.599(4) 3_755
C13 C14 3.552(4) 3_755
C14 C13 3.552(4) 3_755
Sn1 H11 3.506 2_555
S2 H6 3.045 3_665
S2 H8 3.033 1_545
S2 H12 3.314 2_555
N1 H1 2.970 1_545
N1 H3 3.237 2_645
N1 H7 3.479 1_545
N1 H8 3.266 1_545
N2 H7 3.568 1_545
N3 H1 3.208 1_545
N3 H3 3.419 2_645
N3 H4 3.420 1_545
N3 H8 3.211 1_545
N4 H4 3.228 1_545
N4 H8 3.554 1_545
N4 H9 2.952 3_665
C1 H11 3.196 2_555
C1 H14 3.561 2_655
C1 H19 3.263 2_655
C2 H8 3.542 3_675
C2 H16 2.985 3_765
C2 H17 3.386 3_765
C3 H4 3.360 3_675
C3 H8 3.306 3_675
C3 H11 3.247 2_555
C3 H12 3.441 2_555
C3 H15 3.570 3_665
C3 H17 3.362 1_465
C4 H1 3.534 1_545
C4 H8 2.831 1_545
C5 H10 3.225 2_545
C5 H18 3.050 2_655
C6 H10 3.236 2_545
C6 H18 3.168 1_455
C6 H18 2.919 2_655
C7 H2 3.367 2_545
C7 H7 3.034 2_545
C7 H10 3.063 2_545
C7 H18 2.927 2_655
C7 H20 3.15(3) 2_545
C8 H7 3.204 2_545
C8 H10 2.861 2_545
C8 H15 3.308 4_455
C8 H18 3.071 2_655
C8 H20 3.02(3) 2_545
C9 H5 3.202 2_645
C9 H10 2.845 2_545
C9 H16 3.361 4_455
C9 H18 3.188 2_655
C10 H5 3.345 2_645
C10 H10 3.039 2_545
C10 H18 3.189 2_655
C11 H4 2.978 1_545
C11 H9 3.458 3_665
C11 H13 2.907 2_655
C12 H4 3.446 1_545
C12 H9 3.354 3_665
C12 H12 3.368 4_554
C12 H13 2.830 2_655
C12 H16 3.494 3_765
C13 H4 3.548 3_765
C13 H5 3.545 3_765
C13 H6 3.499 3_765
C13 H13 2.956 2_655
C13 H17 3.596 3_755
C14 H4 3.553 3_765
C14 H6 3.599 3_765
C14 H13 3.152 2_655
C14 H16 3.450 3_755
C15 H10 3.136 1_655
C15 H13 3.221 2_655
C16 H2 3.401 2_645
C16 H4 3.232 1_545
C16 H5 3.521 1_545
C16 H13 3.109 2_655
H1 N1 2.970 1_565
H1 N3 3.208 1_565
H1 C4 3.534 1_565
H1 H3 3.019 2_655
H1 H11 3.464 2_555
H1 H14 3.033 1_565
H1 H19 3.529 1_565
H1 H19 3.477 2_655
H2 C7 3.367 2_555
H2 C16 3.401 2_655
H2 H11 2.532 2_555
H2 H14 3.496 1_565
H2 H19 2.612 2_655
H3 N1 3.237 2_655
H3 N3 3.419 2_655
H3 H1 3.019 2_645
H3 H14 2.742 2_655
H3 H19 3.247 2_655
H4 N3 3.420 1_565
H4 N4 3.228 1_565
H4 C3 3.360 3_675
H4 C11 2.978 1_565
H4 C12 3.446 1_565
H4 C13 3.548 3_765
H4 C14 3.553 3_765
H4 C16 3.232 1_565
H4 H7 3.565 3_675
H4 H8 3.088 3_675
H4 H9 2.926 3_675
H4 H16 2.921 3_765
H4 H17 2.931 3_765
H4 H19 3.448 1_565
H5 C9 3.202 2_655
H5 C10 3.345 2_655
H5 C13 3.545 3_765
H5 C16 3.521 1_565
H5 H13 2.719 2_655
H5 H14 3.004 2_655
H5 H16 2.676 3_765
H5 H19 3.532 1_565
H6 S2 3.045 3_665
H6 C13 3.499 3_765
H6 C14 3.599 3_765
H6 H8 3.359 3_675
H6 H16 2.855 3_765
H6 H17 3.057 3_765
H7 N1 3.479 1_565
H7 N2 3.568 1_565
H7 C7 3.034 2_555
H7 C8 3.204 2_555
H7 H4 3.565 3_675
H7 H11 2.499 2_555
H7 H12 2.839 2_555
H7 H15 3.399 3_665
H7 H17 2.766 1_465
H8 S2 3.033 1_565
H8 N1 3.266 1_565
H8 N3 3.211 1_565
H8 N4 3.554 1_565
H8 C2 3.542 3_675
H8 C3 3.306 3_675
H8 C4 2.831 1_565
H8 H4 3.088 3_675
H8 H6 3.359 3_675
H8 H8 2.963 3_675
H8 H9 2.948 3_675
H8 H17 3.395 1_465
H9 N4 2.952 3_665
H9 C11 3.458 3_665
H9 C12 3.354 3_665
H9 H4 2.926 3_675
H9 H8 2.948 3_675
H9 H12 3.379 2_555
H9 H15 2.898 3_665
H9 H17 3.426 1_465
H10 C5 3.225 2_555
H10 C6 3.236 2_555
H10 C7 3.063 2_555
H10 C8 2.861 2_555
H10 C9 2.845 2_555
H10 C10 3.039 2_555
H10 C15 3.136 1_455
H10 H11 3.592 2_555
H10 H12 3.296 2_555
H10 H13 3.276 2_555
H10 H14 3.555 2_555
H10 H18 2.826 1_455
H10 H18 3.378 2_655
H11 Sn1 3.506 2_545
H11 C1 3.196 2_545
H11 C3 3.247 2_545
H11 H1 3.464 2_545
H11 H2 2.532 2_545
H11 H7 2.499 2_545
H11 H10 3.592 2_545
H11 H18 3.386 2_655
H11 H20 3.079 2_545
H12 S2 3.314 2_545
H12 C3 3.441 2_545
H12 C12 3.368 4_455
H12 H7 2.839 2_545
H12 H9 3.379 2_545
H12 H10 3.296 2_545
H12 H15 2.558 4_455
H12 H16 3.440 4_455
H12 H18 3.598 2_655
H12 H20 2.853 2_545
H13 C11 2.907 2_645
H13 C12 2.830 2_645
H13 C13 2.956 2_645
H13 C14 3.152 2_645
H13 C15 3.221 2_645
H13 C16 3.109 2_645
H13 H5 2.719 2_645
H13 H10 3.276 2_545
H13 H15 3.266 2_645
H13 H15 3.514 4_455
H13 H16 3.444 2_645
H13 H16 2.845 4_455
H14 C1 3.561 2_645
H14 H1 3.033 1_545
H14 H2 3.496 1_545
H14 H3 2.742 2_645
H14 H5 3.004 2_645
H14 H10 3.555 2_545
H15 C3 3.570 3_665
H15 C8 3.308 4_554
H15 H7 3.399 3_665
H15 H9 2.898 3_665
H15 H12 2.558 4_554
H15 H13 3.266 2_655
H15 H13 3.514 4_554
H15 H16 3.177 3_765
H16 C2 2.985 3_765
H16 C9 3.361 4_554
H16 C12 3.494 3_765
H16 C14 3.450 3_755
H16 H4 2.921 3_765
H16 H5 2.676 3_765
H16 H6 2.855 3_765
H16 H12 3.440 4_554
H16 H13 3.444 2_655
H16 H13 2.845 4_554
H16 H15 3.177 3_765
H16 H16 3.519 3_765
H17 C2 3.386 3_765
H17 C3 3.362 1_645
H17 C13 3.596 3_755
H17 H4 2.931 3_765
H17 H6 3.057 3_765
H17 H7 2.766 1_645
H17 H8 3.395 1_645
H17 H9 3.426 1_645
H17 H20 3.479 1_655
H18 C5 3.050 2_645
H18 C6 3.168 1_655
H18 C6 2.919 2_645
H18 C7 2.927 2_645
H18 C8 3.071 2_645
H18 C9 3.188 2_645
H18 C10 3.189 2_645
H18 H10 2.826 1_655
H18 H10 3.378 2_645
H18 H11 3.386 2_645
H18 H12 3.598 2_645
H19 C1 3.263 2_645
H19 H1 3.529 1_545
H19 H1 3.477 2_645
H19 H2 2.612 2_645
H19 H3 3.247 2_645
H19 H4 3.448 1_545
H19 H5 3.532 1_545
H20 C7 3.15(3) 2_555
H20 C8 3.02(3) 2_555
H20 H11 3.079 2_555
H20 H12 2.853 2_555
H20 H17 3.479 1_455

loop_
_geom_torsion_atom_site_label_1
_geom_torsion_atom_site_label_2
_geom_torsion_atom_site_label_3
_geom_torsion_atom_site_label_4
_geom_torsion
C(1) Sn(1) S(2) C(4) -36.42(13)
C(2) Sn(1) S(2) C(4) 84.89(12)
C(3) Sn(1) S(2) C(4) -156.59(12)
Sn(1) S(2) C(4) N(1) 108.4(2)
Sn(1) S(2) C(4) N(3) -74.7(2)
N(2) N(1) C(4) S(2) -1.7(3)
N(2) N(1) C(4) N(3) -178.9(2)
C(4) N(1) N(2) C(5) -174.5(2)
N(1) N(2) C(5) C(6) -176.9(2)
N(1) N(2) C(5) C(10) 3.8(3)
N(4) N(3) C(4) S(2) 4.5(3)
N(4) N(3) C(4) N(1) -178.3(2)
C(4) N(3) N(4) C(11) 178.29(19)
N(3) N(4) C(11) C(12) 173.2(2)
N(3) N(4) C(11) C(16) -8.3(3)
N(2) C(5) C(6) C(7) -179.2(2)
N(2) C(5) C(10) C(9) 179.3(2)
C(6) C(5) C(10) C(9) 0.0(3)
C(10) C(5) C(6) C(7) 0.1(2)
C(5) C(6) C(7) C(8) -0.3(3)
C(6) C(7) C(8) C(9) 0.4(4)
C(7) C(8) C(9) C(10) -0.3(4)
C(8) C(9) C(10) C(5) 0.1(3)
N(4) C(11) C(12) C(13) 178.3(2)
N(4) C(11) C(16) C(15) -178.3(2)
C(12) C(11) C(16) C(15) 0.1(3)
C(16) C(11) C(12) C(13) -0.3(3)
C(11) C(12) C(13) C(14) 0.4(4)
C(12) C(13) C(14) C(15) -0.3(4)
C(13) C(14) C(15) C(16) 0.1(3)
C(14) C(15) C(16) C(11) 0.0(3)

loop_
_cod_related_entry_id
_cod_related_entry_database
_cod_related_entry_code
1 ChemSpider 30658209
